data_2223390
loop_
_publ_author_name
'Zhang, Xiangdong'
'Wang, Lijuan'
'Ge, Chunhua'
'Men, Yanmei'
'Zhang, Rui'

_publ_section_title
;
 4,4'-Bipyridine--2,3,4,5,6-pentafluorobenzoic acid (1/2)
;
_journal_coeditor_code HB5082
_journal_issue 10
_journal_name_full 'Acta Crystallographica Section E'
_journal_page_first o2438
_journal_paper_doi 10.1107/S1600536809034783
_journal_volume 65
_journal_year 2009
_chemical_formula_iupac 'C10 H8 N2, 2C7 H F5 O2'
_chemical_formula_moiety 'C10 H8 N2, 2(C7 H F5 O2)'
_chemical_formula_sum 'C24 H10 F10 N2 O4'
_chemical_formula_weight 580.34
_chemical_name_systematic
;
4,4'-Bipyridine--2,3,4,5,6-pentafluorobenzoic acid (1/2)
;
_space_group_IT_number 15
_symmetry_cell_setting monoclinic
_symmetry_space_group_name_Hall '-C 2yc'
_symmetry_space_group_name_H-M 'C 1 2/c 1'
_atom_sites_solution_hydrogens geom
_atom_sites_solution_primary direct
_atom_sites_solution_secondary difmap
_audit_creation_method SHELXL-97
_cell_angle_alpha 90.00
_cell_angle_beta 119.631(3)
_cell_angle_gamma 90.00
_cell_formula_units_Z 4
_cell_length_a 17.910(3)
_cell_length_b 10.7016(19)
_cell_length_c 13.498(3)
_cell_measurement_reflns_used 187
_cell_measurement_temperature 296(2)
_cell_measurement_theta_max 22.04
_cell_measurement_theta_min 2.18
_cell_volume 2248.8(7)
_computing_cell_refinement 'SAINT (Bruker, 2001)'
_computing_data_collection 'SMART (Bruker, 2001)'
_computing_data_reduction 'SAINT (Bruker, 2001)'
_computing_molecular_graphics 'SHELXTL (Sheldrick, 2008)'
_computing_publication_material 'SHELXL97 (Sheldrick, 2008)'
_computing_structure_refinement 'SHELXL97 (Sheldrick, 2008)'
_computing_structure_solution 'SHELXS97 (Sheldrick, 2008)'
_diffrn_ambient_temperature 296(2)
_diffrn_measured_fraction_theta_full 0.971
_diffrn_measured_fraction_theta_max 0.971
_diffrn_measurement_device_type 'Bruker SMART CCD'
_diffrn_measurement_method \w
_diffrn_radiation_monochromator graphite
_diffrn_radiation_source 'fine-focus sealed tube'
_diffrn_radiation_type MoK\a
_diffrn_radiation_wavelength 0.71073
_diffrn_reflns_av_R_equivalents 0.0221
_diffrn_reflns_av_sigmaI/netI 0.0199
_diffrn_reflns_limit_h_max 22
_diffrn_reflns_limit_h_min -23
_diffrn_reflns_limit_k_max 11
_diffrn_reflns_limit_k_min -14
_diffrn_reflns_limit_l_max 17
_diffrn_reflns_limit_l_min -17
_diffrn_reflns_number 6884
_diffrn_reflns_theta_full 28.24
_diffrn_reflns_theta_max 28.24
_diffrn_reflns_theta_min 2.31
_exptl_absorpt_coefficient_mu 0.172
_exptl_absorpt_correction_T_max 0.974
_exptl_absorpt_correction_T_min 0.946
_exptl_absorpt_correction_type multi-scan
_exptl_absorpt_process_details '(SADABS; Bruker, 2001)'
_exptl_crystal_colour COLORLESS
_exptl_crystal_density_diffrn 1.714
_exptl_crystal_density_method 'not measured'
_exptl_crystal_description BLOCK
_exptl_crystal_F_000 1160
_exptl_crystal_size_max 0.30
_exptl_crystal_size_mid 0.28
_exptl_crystal_size_min 0.20
_refine_diff_density_max 0.252
_refine_diff_density_min -0.177
_refine_ls_extinction_coef 0.0039(7)
_refine_ls_extinction_expression Fc^*^=kFc[1+0.001xFc^2^\l^3^/sin(2\q)]^-1/4^
_refine_ls_extinction_method 'SHELXL97 (Sheldrick, 2008)'
_refine_ls_goodness_of_fit_ref 1.046
_refine_ls_hydrogen_treatment constr
_refine_ls_matrix_type full
_refine_ls_number_parameters 183
_refine_ls_number_reflns 2695
_refine_ls_number_restraints 0
_refine_ls_restrained_S_all 1.046
_refine_ls_R_factor_all 0.0538
_refine_ls_R_factor_gt 0.0414
_refine_ls_shift/su_max 0.000
_refine_ls_shift/su_mean 0.000
_refine_ls_structure_factor_coef Fsqd
_refine_ls_weighting_details 'calc w=1/[\s^2^(Fo^2^)+(0.0524P)^2^+1.397P] where P=(Fo^2^+2Fc^2^)/3'
_refine_ls_weighting_scheme calc
_refine_ls_wR_factor_gt 0.1095
_refine_ls_wR_factor_ref 0.1202
_reflns_number_gt 2060
_reflns_number_total 2695
_reflns_threshold_expression I>2\s(I)
_cod_data_source_file hb5082.cif
_cod_data_source_block I
_cod_depositor_comments
;
The following automatic conversions were performed:
'_symmetry_cell_setting' value 'Monoclinic' changed to 'monoclinic'
according to '/home/saulius/struct/CIF-dictionaries/cif_core.dic'
dictionary named 'cif_core.dic' version 2.4.1 from 2010-06-29.

Automatic conversion script
Id: cif_fix_enum 1527 2010-12-29 10:47:43Z saulius 

The following automatic conversions were performed:

'_symmetry_cell_setting' value 'Monoclinic' changed to 'monoclinic'
according to /home/saulius/struct/CIF-dictionaries/cif_core.dic
dictionary named 'cif_core.dic' version 2.4.1 from 2010-06-29.

Automatic conversion script
Id: cif_fix_values 1715 2011-07-08 13:25:40Z adriana 
;
_cod_original_sg_symbol_H-M 'C 2/c'
_cod_database_code 2223390
_cod_database_fobs_code 2223390

loop_
_symmetry_equiv_pos_as_xyz
'x, y, z'
'-x, y, -z+1/2'
'x+1/2, y+1/2, z'
'-x+1/2, y+1/2, -z+1/2'
'-x, -y, -z'
'x, -y, z-1/2'
'-x+1/2, -y+1/2, -z'
'x+1/2, -y+1/2, z-1/2'

loop_
_atom_site_type_symbol
_atom_site_label
_atom_site_fract_x
_atom_site_fract_y
_atom_site_fract_z
_atom_site_U_iso_or_equiv
_atom_site_adp_type
_atom_site_calc_flag
_atom_site_refinement_flags
_atom_site_occupancy
_atom_site_disorder_assembly
_atom_site_disorder_group
C C10 0.49615(12) 0.70420(16) 0.63825(14) 0.0565(4) Uani d . 1 . .
H H10 0.5208 0.6330 0.6818 0.068 Uiso calc R 1 . .
C C12 0.44977(12) 0.91468(15) 0.61897(14) 0.0541(4) Uani d . 1 . .
H H12 0.4429 0.9890 0.6493 0.065 Uiso calc R 1 . .
C C13 0.42370(13) 0.90600(16) 0.50439(14) 0.0578(5) Uani d . 1 . .
H H13 0.3984 0.9755 0.4584 0.069 Uiso calc R 1 . .
C C9 0.46907(12) 0.70404(16) 0.52338(15) 0.0574(4) Uani d . 1 . .
H H9 0.4762 0.6316 0.4910 0.069 Uiso calc R 1 . .
C C11 0.48637(10) 0.81117(13) 0.68843(12) 0.0430(3) Uani d . 1 . .
N N1 0.43312(9) 0.80276(13) 0.45658(11) 0.0516(4) Uani d . 1 . .
F F1 0.31878(9) 0.41200(10) 0.13362(9) 0.0756(4) Uani d . 1 . .
F F5 0.38044(8) 0.81354(10) 0.04501(10) 0.0727(4) Uani d . 1 . .
F F2 0.24519(9) 0.35110(11) -0.08528(10) 0.0807(4) Uani d . 1 . .
O O2 0.38410(9) 0.76706(11) 0.24230(10) 0.0624(4) Uani d . 1 . .
H H2 0.4019 0.7781 0.3105 0.094 Uiso calc R 1 . .
F F4 0.30691(9) 0.74859(12) -0.17270(10) 0.0802(4) Uani d . 1 . .
F F3 0.23514(9) 0.51811(12) -0.24105(8) 0.0766(4) Uani d . 1 . .
C C2 0.35217(10) 0.61682(14) 0.09940(12) 0.0442(3) Uani d . 1 . .
C C3 0.31759(11) 0.49867(15) 0.06163(13) 0.0490(4) Uani d . 1 . .
O O1 0.42833(13) 0.57290(14) 0.29718(11) 0.0921(6) Uani d . 1 . .
C C7 0.34739(11) 0.69832(14) 0.01702(14) 0.0475(4) Uani d . 1 . .
C C4 0.27894(12) 0.46524(15) -0.05187(14) 0.0529(4) Uani d . 1 . .
C C5 0.27456(11) 0.54934(17) -0.13111(13) 0.0524(4) Uani d . 1 . .
C C1 0.39257(11) 0.65043(16) 0.22420(13) 0.0512(4) Uani d . 1 . .
C C6 0.30987(12) 0.66596(16) -0.09672(14) 0.0527(4) Uani d . 1 . .

loop_
_atom_site_aniso_label
_atom_site_aniso_U_11
_atom_site_aniso_U_22
_atom_site_aniso_U_33
_atom_site_aniso_U_12
_atom_site_aniso_U_13
_atom_site_aniso_U_23
C10 0.0778(12) 0.0382(8) 0.0439(9) 0.0111(8) 0.0227(8) 0.0021(6)
C12 0.0787(11) 0.0355(8) 0.0413(8) 0.0068(8) 0.0244(8) -0.0005(6)
C13 0.0836(12) 0.0384(8) 0.0409(8) 0.0075(8) 0.0229(8) 0.0029(7)
C9 0.0754(11) 0.0435(9) 0.0466(9) 0.0083(8) 0.0250(8) -0.0065(7)
C11 0.0513(8) 0.0341(7) 0.0379(8) -0.0014(6) 0.0177(6) -0.0004(6)
N1 0.0633(8) 0.0464(8) 0.0388(7) 0.0000(6) 0.0205(6) -0.0036(5)
F1 0.1289(11) 0.0458(6) 0.0587(6) -0.0090(6) 0.0515(7) 0.0036(5)
F5 0.1063(9) 0.0427(6) 0.0662(7) -0.0179(6) 0.0403(7) -0.0041(5)
F2 0.1197(10) 0.0498(6) 0.0704(7) -0.0246(7) 0.0454(7) -0.0210(5)
O2 0.0914(9) 0.0431(6) 0.0387(6) 0.0117(6) 0.0214(6) -0.0040(5)
F4 0.1189(10) 0.0679(8) 0.0561(6) 0.0000(7) 0.0450(7) 0.0184(6)
F3 0.1011(9) 0.0798(8) 0.0386(5) -0.0019(7) 0.0268(6) -0.0116(5)
C2 0.0529(8) 0.0380(7) 0.0384(7) 0.0070(6) 0.0200(7) -0.0006(6)
C3 0.0690(10) 0.0380(8) 0.0429(8) 0.0035(7) 0.0298(8) 0.0024(6)
O1 0.1500(15) 0.0554(8) 0.0406(7) 0.0404(9) 0.0239(8) 0.0032(6)
C7 0.0571(9) 0.0352(7) 0.0473(8) 0.0003(7) 0.0236(7) -0.0007(6)
C4 0.0691(11) 0.0394(8) 0.0505(9) -0.0048(7) 0.0298(8) -0.0087(7)
C5 0.0616(10) 0.0552(10) 0.0365(8) 0.0046(8) 0.0213(7) -0.0049(7)
C1 0.0627(10) 0.0439(9) 0.0390(8) 0.0103(7) 0.0190(7) -0.0018(6)
C6 0.0677(10) 0.0478(9) 0.0440(8) 0.0054(8) 0.0287(8) 0.0088(7)

loop_
_atom_type_symbol
_atom_type_description
_atom_type_scat_dispersion_real
_atom_type_scat_dispersion_imag
_atom_type_scat_source
C C 0.0033 0.0016 'International Tables Vol C Tables 4.2.6.8 and 6.1.1.4'
H H 0.0000 0.0000 'International Tables Vol C Tables 4.2.6.8 and 6.1.1.4'
N N 0.0061 0.0033 'International Tables Vol C Tables 4.2.6.8 and 6.1.1.4'
O O 0.0106 0.0060 'International Tables Vol C Tables 4.2.6.8 and 6.1.1.4'
F F 0.0171 0.0103 'International Tables Vol C Tables 4.2.6.8 and 6.1.1.4'

loop_
_geom_angle_atom_site_label_1
_geom_angle_atom_site_label_2
_geom_angle_atom_site_label_3
_geom_angle_site_symmetry_1
_geom_angle_site_symmetry_3
_geom_angle
_geom_angle_publ_flag
C9 C10 C11 . . 119.51(15) ?
C9 C10 H10 . . 120.2 ?
C11 C10 H10 . . 120.2 ?
C13 C12 C11 . . 119.23(15) ?
C13 C12 H12 . . 120.4 ?
C11 C12 H12 . . 120.4 ?
N1 C13 C12 . . 123.04(15) ?
N1 C13 H13 . . 118.5 ?
C12 C13 H13 . . 118.5 ?
N1 C9 C10 . . 123.05(16) ?
N1 C9 H9 . . 118.5 ?
C10 C9 H9 . . 118.5 ?
C10 C11 C12 . . 117.44(14) ?
C10 C11 C11 . 2_656 119.81(10) ?
C12 C11 C11 . 2_656 122.74(10) ?
C9 N1 C13 . . 117.73(14) ?
C1 O2 H2 . . 109.5 ?
C7 C2 C3 . . 116.11(14) ?
C7 C2 C1 . . 123.47(15) ?
C3 C2 C1 . . 120.42(14) ?
F1 C3 C4 . . 116.50(15) ?
F1 C3 C2 . . 121.41(14) ?
C4 C3 C2 . . 122.08(15) ?
F5 C7 C6 . . 116.66(14) ?
F5 C7 C2 . . 120.75(14) ?
C6 C7 C2 . . 122.59(15) ?
F2 C4 C5 . . 119.63(15) ?
F2 C4 C3 . . 120.38(15) ?
C5 C4 C3 . . 119.99(16) ?
F3 C5 C4 . . 119.92(16) ?
F3 C5 C6 . . 120.44(16) ?
C4 C5 C6 . . 119.63(15) ?
O1 C1 O2 . . 125.12(15) ?
O1 C1 C2 . . 121.09(15) ?
O2 C1 C2 . . 113.78(14) ?
F4 C6 C5 . . 120.39(15) ?
F4 C6 C7 . . 120.03(16) ?
C5 C6 C7 . . 119.57(15) ?

loop_
_geom_bond_atom_site_label_1
_geom_bond_atom_site_label_2
_geom_bond_site_symmetry_2
_geom_bond_distance
_geom_bond_publ_flag
C10 C9 . 1.377(2) ?
C10 C11 . 1.385(2) ?
C10 H10 . 0.9300 ?
C12 C13 . 1.380(2) ?
C12 C11 . 1.389(2) ?
C12 H12 . 0.9300 ?
C13 N1 . 1.332(2) ?
C13 H13 . 0.9300 ?
C9 N1 . 1.330(2) ?
C9 H9 . 0.9300 ?
C11 C11 2_656 1.483(3) ?
F1 C3 . 1.3358(18) ?
F5 C7 . 1.3388(18) ?
F2 C4 . 1.3383(19) ?
O2 C1 . 1.295(2) ?
O2 H2 . 0.8200 ?
F4 C6 . 1.3352(19) ?
F3 C5 . 1.3328(18) ?
C2 C7 . 1.382(2) ?
C2 C3 . 1.389(2) ?
C2 C1 . 1.512(2) ?
C3 C4 . 1.380(2) ?
O1 C1 . 1.202(2) ?
C7 C6 . 1.381(2) ?
C4 C5 . 1.370(2) ?
C5 C6 . 1.372(3) ?

loop_
_geom_hbond_atom_site_label_D
_geom_hbond_atom_site_label_H
_geom_hbond_atom_site_label_A
_geom_hbond_site_symmetry_A
_geom_hbond_distance_DH
_geom_hbond_distance_HA
_geom_hbond_distance_DA
_geom_hbond_angle_DHA
O2 H2 N1 1_555 0.82 1.78 2.602(2) 176
C9 H9 O1 1_555 0.93 2.40 3.102(2) 132
C10 H10 O1 5_666 0.93 2.35 3.196(2) 152
C12 H12 F5 6_576 0.93 2.48 3.126(2) 127
C13 H13 F5 6_576 0.93 2.63 3.214(2) 121
